data_7241042
loop_
_publ_author_name
'Court\'e, Marc'
'Ye, Jun'
'Jiang, Hui'
'Ganguly, Rakesh'
'Tang, Shasha'
'Kloc, Christian'
'Fichou, Denis'

_publ_section_title
;
 Tuning the \p-\p overlap and charge transport in single crystals of an
 organic semiconductor via solvation and polymorphism.
;
_journal_issue 35
_journal_name_full 'Physical chemistry chemical physics : PCCP'
_journal_page_first 19855
_journal_page_last 19863
_journal_paper_doi 10.1039/d0cp03109g
_journal_volume 22
_journal_year 2020
_chemical_formula_sum 'C41 H32 O2'
_chemical_formula_weight 556.66
_space_group_crystal_system monoclinic
_space_group_IT_number 15
_space_group_name_Hall '-C 2yc'
_space_group_name_H-M_alt 'C 1 2/c 1'
_atom_sites_solution_hydrogens geom
_atom_sites_solution_primary dual
_audit_update_record
;
2019-05-17 deposited with the CCDC.	2020-08-06 downloaded from the CCDC.
;
_cell_angle_alpha 90
_cell_angle_beta 119.1260(16)
_cell_angle_gamma 90
_cell_formula_units_Z 4
_cell_length_a 31.5547(16)
_cell_length_b 6.1370(2)
_cell_length_c 17.2488(9)
_cell_measurement_reflns_used 4617
_cell_measurement_temperature 100.(2)
_cell_measurement_theta_max 29.4137
_cell_measurement_theta_min 2.3671
_cell_volume 2917.9(2)
_computing_cell_refinement 'SAINT V8.38A (Bruker AXS Inc., 2017)'
_computing_data_collection 'APEX3 (Bruker AXS Inc., 2018)'
_computing_data_reduction 'SAINT V8.38A (Bruker AXS Inc., 2017)'
_computing_molecular_graphics 'XP (Bruker AXS Inc., 2018)'
_computing_publication_material 'APEX3 (Bruker AXS Inc., 2018)'
_computing_structure_refinement 'SHELXL-2017/1 (Sheldrick, 2017)'
_computing_structure_solution 'XT, VERSION 2014/5'
_diffrn_ambient_temperature 100.(2)
_diffrn_detector_area_resol_mean 7.4074
_diffrn_measured_fraction_theta_full 0.997
_diffrn_measured_fraction_theta_max 0.997
_diffrn_measurement_device_type 'Photon II CPADs detector'
_diffrn_measurement_method 'phi and omega scans'
_diffrn_radiation_monochromator 'Multilayer Mirror'
_diffrn_radiation_type MoK\a
_diffrn_radiation_wavelength 0.71073
_diffrn_reflns_av_R_equivalents 0.0923
_diffrn_reflns_av_unetI/netI 0.0695
_diffrn_reflns_limit_h_max 43
_diffrn_reflns_limit_h_min -43
_diffrn_reflns_limit_k_max 8
_diffrn_reflns_limit_k_min -5
_diffrn_reflns_limit_l_max 23
_diffrn_reflns_limit_l_min -23
_diffrn_reflns_number 20229
_diffrn_reflns_theta_full 29.58
_diffrn_reflns_theta_max 29.58
_diffrn_reflns_theta_min 2.37
_diffrn_source 'Incoatec microfocus source'
_diffrn_source_type 'Bruker D8 Quest'
_exptl_absorpt_coefficient_mu 0.076
_exptl_absorpt_correction_T_max 1.00
_exptl_absorpt_correction_T_min 0.70
_exptl_absorpt_correction_type multi-scan
_exptl_absorpt_process_details
;
SADABS-2016/2 - Bruker AXS area detector scaling and absorption correction
;
_exptl_crystal_colour black
_exptl_crystal_density_diffrn 1.267
_exptl_crystal_density_method 'not measured'
_exptl_crystal_description plate
_exptl_crystal_F_000 1176
_exptl_crystal_size_max 0.320
_exptl_crystal_size_mid 0.220
_exptl_crystal_size_min 0.040
_refine_diff_density_max 0.451
_refine_diff_density_min -0.369
_refine_ls_extinction_method none
_refine_ls_goodness_of_fit_ref 1.031
_refine_ls_hydrogen_treatment constr
_refine_ls_matrix_type full
_refine_ls_number_parameters 215
_refine_ls_number_reflns 4098
_refine_ls_number_restraints 87
_refine_ls_restrained_S_all 1.026
_refine_ls_R_factor_all 0.0913
_refine_ls_R_factor_gt 0.0646
_refine_ls_shift/su_max 0.000
_refine_ls_shift/su_mean 0.000
_refine_ls_structure_factor_coef Fsqd
_refine_ls_weighting_details 'w=1/[\s^2^(Fo^2^)+(0.0978P)^2^+1.9053P] where P=(Fo^2^+2Fc^2^)/3'
_refine_ls_weighting_scheme calc
_refine_ls_wR_factor_gt 0.1629
_refine_ls_wR_factor_ref 0.1882
_reflns_number_gt 2950
_reflns_number_total 4098
_reflns_threshold_expression 'I > 2\s(I)'
_cod_data_source_file d0cp03109g1.cif
_cod_data_source_block fichou2m
_cod_depositor_comments
;
The following automatic conversions were performed:

data item '_exptl_absorpt_correction_type' value 'Multi-Scan' was
changed to 'multi-scan' in accordance with the
/home/data/users/saulius/crontab/automatic-downloads/rss-feeds/RSC/lib/dictionaries/cif_core.dic
dictionary named 'cif_core.dic' version 2.4.2 last updated on
2011-04-26.

Automatic conversion script
Id: cif_fix_values 7556 2019-12-06 15:28:31Z antanas 

 Adding full bibliography for 7241040--7241044.cif.
;
_cod_database_code 7241042

loop_
_space_group_symop_operation_xyz
'x, y, z'
'-x, y, -z+1/2'
'x+1/2, y+1/2, z'
'-x+1/2, y+1/2, -z+1/2'
'-x, -y, -z'
'x, -y, z-1/2'
'-x+1/2, -y+1/2, -z'
'x+1/2, -y+1/2, z-1/2'

loop_
_atom_site_type_symbol
_atom_site_label
_atom_site_fract_x
_atom_site_fract_y
_atom_site_fract_z
_atom_site_U_iso_or_equiv
_atom_site_adp_type
_atom_site_calc_flag
_atom_site_refinement_flags_adp
_atom_site_refinement_flags_occupancy
_atom_site_refinement_flags_posn
_atom_site_occupancy
_atom_site_disorder_assembly
_atom_site_disorder_group
C C1 0.13993(6) 0.5237(3) 0.47933(10) 0.0216(3) Uani d . . . 1 . .
H H1 0.164035 0.481916 0.537248 0.026 Uiso calc U . R 1 . .
C C2 0.10013(6) 0.3891(3) 0.43129(11) 0.0260(4) Uani d . . . 1 . .
H H2 0.097161 0.2563 0.456537 0.031 Uiso calc U . R 1 . .
C C3 0.06493(6) 0.4478(3) 0.34709(11) 0.0294(4) Uani d . . . 1 . .
H H3 0.037953 0.354766 0.314196 0.035 Uiso calc U . R 1 . .
C C4 0.06892(6) 0.6427(3) 0.31045(11) 0.0309(4) Uani d . . . 1 . .
H H4 0.044582 0.683302 0.252563 0.037 Uiso calc U . R 1 . .
C C5 0.10841(6) 0.7785(3) 0.35821(11) 0.0250(4) Uani d . . . 1 . .
H H5 0.110732 0.912511 0.332951 0.03 Uiso calc U . R 1 . .
C C6 0.14485(5) 0.7200(2) 0.44325(10) 0.0179(3) Uani d . . . 1 . .
C C7 0.18862(5) 0.8539(2) 0.49176(9) 0.0163(3) Uani d . . . 1 . .
C C8 0.19834(5) 1.0436(2) 0.46441(10) 0.0176(3) Uani d . . . 1 . .
H H8 0.174373 1.105708 0.410232 0.021 Uiso calc U . R 1 . .
C C9 0.24403(5) 1.1557(2) 0.51474(9) 0.0164(3) Uani d . . . 1 . .
C C10 0.27639(5) 1.0506(2) 0.59780(9) 0.0173(3) Uani d . . . 1 . .
H H10 0.306739 1.117008 0.635942 0.021 Uiso calc U . R 1 . .
C C11 0.26504(5) 0.8621(2) 0.62297(9) 0.0163(3) Uani d . . . 1 . .
C C12 0.29591(5) 0.7382(2) 0.70387(10) 0.0170(3) Uani d . . . 1 . .
C C13 0.28236(6) 0.5288(2) 0.71552(10) 0.0196(3) Uani d . . . 1 . .
H H13 0.252772 0.467833 0.671073 0.024 Uiso calc U . R 1 . .
C C14 0.31175(6) 0.4088(3) 0.79152(11) 0.0227(3) Uani d . . . 1 . .
H H14 0.302044 0.267108 0.798682 0.027 Uiso calc U . R 1 . .
C C15 0.35502(6) 0.4950(3) 0.85666(11) 0.0259(4) Uani d . . . 1 . .
H H15 0.374931 0.413294 0.908687 0.031 Uiso calc U . R 1 . .
C C16 0.36919(6) 0.7016(3) 0.84555(11) 0.0267(4) Uani d . . . 1 . .
H H16 0.399107 0.760326 0.889818 0.032 Uiso calc U . R 1 . .
C C17 0.34008(6) 0.8226(3) 0.77054(10) 0.0223(3) Uani d . . . 1 . .
H H17 0.35006 0.964302 0.764027 0.027 Uiso calc U . R 1 . .
C C18 0.45991(19) 0.1956(9) -0.1033(4) 0.0533(14) Uani d U P . 0.5 A -1
H H18A 0.485075 0.096276 -0.099873 0.08 Uiso calc U P R 0.5 A -1
H H18B 0.441743 0.254918 -0.163495 0.08 Uiso calc U P R 0.5 A -1
H H18C 0.437731 0.116087 -0.088792 0.08 Uiso calc U P R 0.5 A -1
C C19 0.48338(11) 0.3805(4) -0.03778(19) 0.0338(8) Uani d U P G 0.5 A -1
C C20 0.48198(10) 0.3794(4) 0.0415(2) 0.0324(11) Uani d U P G 0.5 A -1
H H20 0.466521 0.263086 0.054415 0.039 Uiso calc U P R 0.5 A -1
C C21 0.50320(11) 0.5485(5) 0.10197(17) 0.0442(10) Uani d U P G 0.5 A -1
H H21 0.502239 0.547681 0.156169 0.053 Uiso calc U P R 0.5 A -1
C C22 0.52581(11) 0.7186(4) 0.0831(2) 0.0520(14) Uani d U P G 0.5 A -1
H H22 0.540313 0.834185 0.124412 0.062 Uiso calc U P R 0.5 A -1
C C23 0.52721(10) 0.7198(4) 0.0038(3) 0.0499(12) Uani d U P G 0.5 A -1
H H23 0.542669 0.836096 -0.009097 0.06 Uiso calc U P R 0.5 A -1
C C24 0.50599(11) 0.5507(5) -0.05665(19) 0.0382(12) Uani d U P G 0.5 A -1
H H24 0.506951 0.551502 -0.110852 0.046 Uiso calc U P R 0.5 A -1
O O1 0.22151(4) 0.75749(16) 0.57059(7) 0.0183(3) Uani d . . . 1 . .

loop_
_atom_site_aniso_label
_atom_site_aniso_U_11
_atom_site_aniso_U_22
_atom_site_aniso_U_33
_atom_site_aniso_U_12
_atom_site_aniso_U_13
_atom_site_aniso_U_23
C1 0.0185(7) 0.0223(7) 0.0188(7) -0.0004(6) 0.0050(6) -0.0009(6)
C2 0.0233(8) 0.0246(8) 0.0254(8) -0.0037(6) 0.0082(7) 0.0002(6)
C3 0.0215(8) 0.0355(9) 0.0241(8) -0.0090(7) 0.0056(7) -0.0041(7)
C4 0.0210(8) 0.0423(10) 0.0187(8) -0.0032(7) 0.0012(6) 0.0040(7)
C5 0.0214(8) 0.0279(8) 0.0197(8) -0.0016(6) 0.0054(6) 0.0033(6)
C6 0.0162(7) 0.0193(7) 0.0160(7) 0.0007(5) 0.0061(6) -0.0020(5)
C7 0.0160(7) 0.0170(7) 0.0130(6) 0.0032(5) 0.0049(5) -0.0001(5)
C8 0.0191(7) 0.0171(7) 0.0137(7) 0.0034(5) 0.0056(6) 0.0012(5)
C9 0.0184(7) 0.0142(6) 0.0143(7) 0.0008(5) 0.0062(6) -0.0013(5)
C10 0.0184(7) 0.0150(6) 0.0146(7) 0.0007(5) 0.0050(6) -0.0017(5)
C11 0.0162(7) 0.0156(6) 0.0136(6) 0.0013(5) 0.0047(5) -0.0012(5)
C12 0.0181(7) 0.0173(7) 0.0137(7) 0.0035(5) 0.0063(6) 0.0022(5)
C13 0.0210(7) 0.0192(7) 0.0173(7) 0.0024(6) 0.0083(6) 0.0023(6)
C14 0.0275(8) 0.0195(7) 0.0222(8) 0.0037(6) 0.0130(7) 0.0055(6)
C15 0.0232(8) 0.0314(8) 0.0209(8) 0.0080(6) 0.0090(7) 0.0114(6)
C16 0.0192(8) 0.0334(9) 0.0190(8) 0.0000(6) 0.0026(6) 0.0046(6)
C17 0.0200(7) 0.0235(7) 0.0181(7) -0.0002(6) 0.0052(6) 0.0019(6)
C18 0.038(3) 0.056(3) 0.055(3) 0.008(2) 0.013(2) -0.016(3)
C19 0.0261(17) 0.0321(18) 0.038(2) 0.0079(14) 0.0119(16) 0.0036(16)
C20 0.030(2) 0.025(2) 0.041(2) 0.0031(18) 0.0164(19) 0.0046(18)
C21 0.041(2) 0.039(2) 0.046(2) 0.0113(18) 0.0154(19) -0.0041(19)
C22 0.030(2) 0.030(2) 0.074(3) 0.0036(18) 0.008(2) -0.007(2)
C23 0.029(2) 0.035(2) 0.076(3) 0.0051(17) 0.018(2) 0.021(2)
C24 0.028(2) 0.041(3) 0.050(3) 0.008(2) 0.022(2) 0.018(2)
O1 0.0168(5) 0.0167(5) 0.0143(5) -0.0009(4) 0.0020(4) 0.0018(4)

loop_
_atom_type_symbol
_atom_type_description
_atom_type_scat_dispersion_real
_atom_type_scat_dispersion_imag
_atom_type_scat_source
C C 0.0033 0.0016 'International Tables Vol C Tables 4.2.6.8 and 6.1.1.4'
H H 0.0000 0.0000 'International Tables Vol C Tables 4.2.6.8 and 6.1.1.4'
O O 0.0106 0.0060 'International Tables Vol C Tables 4.2.6.8 and 6.1.1.4'

loop_
_geom_angle_atom_site_label_1
_geom_angle_atom_site_label_2
_geom_angle_atom_site_label_3
_geom_angle_site_symmetry_1
_geom_angle_site_symmetry_3
_geom_angle
_geom_angle_publ_flag
C2 C1 C6 . . 120.66(14) ?
C2 C1 H1 . . 119.7 ?
C6 C1 H1 . . 119.7 ?
C3 C2 C1 . . 120.22(16) ?
C3 C2 H2 . . 119.9 ?
C1 C2 H2 . . 119.9 ?
C2 C3 C4 . . 120.00(15) ?
C2 C3 H3 . . 120.0 ?
C4 C3 H3 . . 120.0 ?
C3 C4 C5 . . 120.13(15) ?
C3 C4 H4 . . 119.9 ?
C5 C4 H4 . . 119.9 ?
C4 C5 C6 . . 120.65(15) ?
C4 C5 H5 . . 119.7 ?
C6 C5 H5 . . 119.7 ?
C1 C6 C5 . . 118.34(14) ?
C1 C6 C7 . . 120.37(13) ?
C5 C6 C7 . . 121.20(14) ?
C8 C7 O1 . . 121.74(13) ?
C8 C7 C6 . . 126.55(13) ?
O1 C7 C6 . . 111.65(12) ?
C7 C8 C9 . . 122.15(13) ?
C7 C8 H8 . . 118.9 ?
C9 C8 H8 . . 118.9 ?
C9 C9 C10 7_576 . 123.28(17) ?
C9 C9 C8 7_576 . 123.12(16) ?
C10 C9 C8 . . 113.59(12) ?
C11 C10 C9 . . 122.26(13) ?
C11 C10 H10 . . 118.9 ?
C9 C10 H10 . . 118.9 ?
C10 C11 O1 . . 121.69(13) ?
C10 C11 C12 . . 126.55(13) ?
O1 C11 C12 . . 111.72(12) ?
C13 C12 C17 . . 118.15(13) ?
C13 C12 C11 . . 120.32(13) ?
C17 C12 C11 . . 121.52(13) ?
C14 C13 C12 . . 120.72(14) ?
C14 C13 H13 . . 119.6 ?
C12 C13 H13 . . 119.6 ?
C15 C14 C13 . . 120.32(15) ?
C15 C14 H14 . . 119.8 ?
C13 C14 H14 . . 119.8 ?
C14 C15 C16 . . 119.59(14) ?
C14 C15 H15 . . 120.2 ?
C16 C15 H15 . . 120.2 ?
C17 C16 C15 . . 120.51(15) ?
C17 C16 H16 . . 119.7 ?
C15 C16 H16 . . 119.7 ?
C16 C17 C12 . . 120.70(15) ?
C16 C17 H17 . . 119.6 ?
C12 C17 H17 . . 119.6 ?
C19 C18 H18A . . 109.5 ?
C19 C18 H18B . . 109.5 ?
H18A C18 H18B . . 109.5 ?
C19 C18 H18C . . 109.5 ?
H18A C18 H18C . . 109.5 ?
H18B C18 H18C . . 109.5 ?
C20 C19 C24 . . 120.0 ?
C20 C19 C18 . . 119.4(4) ?
C24 C19 C18 . . 120.6(4) ?
C21 C20 C19 . . 120.0 ?
C21 C20 H20 . . 120.0 ?
C19 C20 H20 . . 120.0 ?
C20 C21 C22 . . 120.0 ?
C20 C21 H21 . . 120.0 ?
C22 C21 H21 . . 120.0 ?
C21 C22 C23 . . 120.0 ?
C21 C22 H22 . . 120.0 ?
C23 C22 H22 . . 120.0 ?
C24 C23 C22 . . 120.0 ?
C24 C23 H23 . . 120.0 ?
C22 C23 H23 . . 120.0 ?
C23 C24 C19 . . 120.0 ?
C23 C24 H24 . . 120.0 ?
C19 C24 H24 . . 120.0 ?
C7 O1 C11 . . 118.49(11) ?

loop_
_geom_bond_atom_site_label_1
_geom_bond_atom_site_label_2
_geom_bond_site_symmetry_2
_geom_bond_distance
_geom_bond_publ_flag
C1 C2 . 1.390(2) ?
C1 C6 . 1.399(2) ?
C1 H1 . 0.95 ?
C2 C3 . 1.379(2) ?
C2 H2 . 0.95 ?
C3 C4 . 1.387(3) ?
C3 H3 . 0.95 ?
C4 C5 . 1.388(2) ?
C4 H4 . 0.95 ?
C5 C6 . 1.400(2) ?
C5 H5 . 0.95 ?
C6 C7 . 1.469(2) ?
C7 C8 . 1.346(2) ?
C7 O1 . 1.3793(17) ?
C8 C9 . 1.445(2) ?
C8 H8 . 0.95 ?
C9 C9 7_576 1.388(3) ?
C9 C10 . 1.4448(19) ?
C10 C11 . 1.344(2) ?
C10 H10 . 0.95 ?
C11 O1 . 1.3810(17) ?
C11 C12 . 1.4665(19) ?
C12 C13 . 1.400(2) ?
C12 C17 . 1.405(2) ?
C13 C14 . 1.392(2) ?
C13 H13 . 0.95 ?
C14 C15 . 1.383(2) ?
C14 H14 . 0.95 ?
C15 C16 . 1.388(2) ?
C15 H15 . 0.95 ?
C16 C17 . 1.383(2) ?
C16 H16 . 0.95 ?
C17 H17 . 0.95 ?
C18 C19 . 1.516(6) ?
C18 H18A . 0.98 ?
C18 H18B . 0.98 ?
C18 H18C . 0.98 ?
C19 C20 . 1.39 ?
C19 C24 . 1.39 ?
C20 C21 . 1.39 ?
C20 H20 . 0.95 ?
C21 C22 . 1.39 ?
C21 H21 . 0.95 ?
C22 C23 . 1.39 ?
C22 H22 . 0.95 ?
C23 C24 . 1.39 ?
C23 H23 . 0.95 ?
C24 H24 . 0.95 ?
